data_2003346
loop_
_publ_author_name
'Freeman, F.'
'Lu, H.'
'Ziller, J. W.'
'Rodriguez, E.'

_publ_section_title (1<i>Z</i>,3<i>Z</i>)-1,4-Diphenyl-1,4-bis(<i>p</i>-tolylmethylthio)-1,3-butadiene
_journal_issue 4
_journal_name_full 'Acta Crystallographica Section C'
_journal_page_first 659
_journal_page_last 661
_journal_paper_doi 10.1107/S0108270194007845
_journal_volume 51
_journal_year 1995
_chemical_formula_sum 'C32 H30 S2'
_chemical_formula_weight 478.7
_space_group_IT_number 2
_space_group_name_Hall '-P 1'
_space_group_name_H-M_alt 'P -1'
_symmetry_cell_setting triclinic
_symmetry_space_group_name_Hall '-P 1'
_symmetry_space_group_name_H-M 'P -1'
_atom_type_scat_source IntTabIV
_cell_angle_alpha 78.411(16)
_cell_angle_beta 78.381(14)
_cell_angle_gamma 79.439(15)
_cell_formula_units_Z 1
_cell_length_a 7.3431(13)
_cell_length_b 7.6239(17)
_cell_length_c 12.2209(20)
_cell_measurement_reflns_used 32
_cell_measurement_temperature 158
_cell_measurement_theta_max 15.0
_cell_measurement_theta_min 11.0
_cell_volume 649.2(2)
_diffrn_measurement_device 'Siemens R3m/V'
_diffrn_measurement_method \q--2\q
_diffrn_radiation_type MoK\a
_diffrn_radiation_wavelength 0.71073
_diffrn_reflns_av_R_equivalents 0.0105
_diffrn_reflns_limit_h_max 7
_diffrn_reflns_limit_h_min 0
_diffrn_reflns_limit_k_max 8
_diffrn_reflns_limit_k_min -8
_diffrn_reflns_limit_l_max 13
_diffrn_reflns_limit_l_min -12
_diffrn_reflns_number 1868
_diffrn_reflns_theta_max 22.5
_diffrn_standards_decay_% 0
_diffrn_standards_interval_count 98
_diffrn_standards_number 2
_exptl_absorpt_coefficient_mu 0.213
_exptl_crystal_colour Colourless
_exptl_crystal_density_diffrn 1.224
_exptl_crystal_description Plate
_exptl_crystal_size_max 0.44
_exptl_crystal_size_mid 0.30
_exptl_crystal_size_min 0.13
_refine_diff_density_max 0.24
_refine_diff_density_min -0.21
_refine_ls_goodness_of_fit_obs 1.42
_refine_ls_hydrogen_treatment refall
_refine_ls_number_parameters 214
_refine_ls_number_reflns 1506
_refine_ls_R_factor_obs 0.043
_refine_ls_shift/esd_max 0.001
_refine_ls_structure_factor_coef F^2^
_refine_ls_weighting_details 'w = 1/[\s^2^(F)+0.0005F^2^]'
_refine_ls_weighting_scheme calc
_refine_ls_wR_factor_obs 0.049
_reflns_number_observed 1506
_reflns_number_total 1634
_reflns_observed_criterion >3.0\s(F)
_cod_data_source_file hh1054.cif
_cod_data_source_block hh1054a
_cod_depositor_comments
;
The following automatic conversions were performed:

'_refine_ls_weighting_scheme' value '1/[\s^2^(F)+0.0005F^2^]' was
changed to 'calc'. New tag '_refine_ls_weighting_details' was
created. The value of the new tag was set to 'w =
1/[\s^2^(F)+0.0005F^2^]'.

Automatic conversion script
Id: cif_fix_values 3143 2015-03-26 13:38:13Z robertas 
;
_cod_database_code 2003346

loop_
_space_group_symop_id
_space_group_symop_operation_xyz
1 x,y,z
2 -x,-y,-z

loop_
_atom_site_label
_atom_site_fract_x
_atom_site_fract_y
_atom_site_fract_z
_atom_site_U_iso_or_equiv
S(1) .2962(1) .7042(1) .4776(1) .0274(3)
C(1) .2440(3) .9388(3) .4228(2) .0228(10)
C(2) .0778(4) 1.0342(4) .4615(2) .0257(11)
C(3) .3938(4) 1.0257(4) .3414(2) .0249(10)
C(4) .3486(4) 1.1654(4) .2534(2) .0300(11)
C(5) .4860(4) 1.2530(4) .1806(3) .0352(12)
C(6) .6729(5) 1.2030(4) .1943(3) .0380(13)
C(7) .7219(4) 1.0610(5) .2791(3) .0365(12)
C(8) .5840(4) .9733(4) .3512(3) .0298(11)
C(9) .3678(4) .6136(4) .3454(3) .0293(11)
C(10) .2165(4) .6468(3) .2741(2) .0247(10)
C(11) .0557(4) .5642(4) .3104(3) .0280(11)
C(12) -.0786(4) .5861(4) .2415(3) .0309(11)
C(13) -.0588(4) .6940(4) .1353(2) .0316(11)
C(14) .0985(4) .7809(4) .1005(3) .0327(11)
C(15) .2342(4) .7584(4) .1681(2) .0295(11)
C(16) -.2042(6) .7186(6) .0594(3) .0513(16)
H(2) .0632(31) 1.1594(34) .4370(19) .011(6)
H(4) .2153(41) 1.1990(36) .2479(22) .033(8)
H(5) .4475(36) 1.3488(38) .1222(24) .027(7)
H(6) .7669(46) 1.2594(43) .1468(27) .052(10)
H(7) .8571(45) 1.0272(40) .2891(25) .045(9)
H(8) .6169(37) .8770(37) .4095(24) .028(8)
H(9A) .4021(38) .4895(39) .3706(22) .028(7)
H(9B) .4805(39) .6638(36) .3002(22) .028(7)
H(11) .0339(33) .4921(33) .3863(22) .016(6)
H(12) -.1819(41) .5289(36) .2660(23) .029(8)
H(14) .1096(39) .8551(37) .0313(25) .033(8)
H(15) .3460(40) .8116(36) .1406(22) .025(7)
H(16A) -.2954(57) .6417(52) .0862(32) .074(13)
H(16B) -.1569(65) .7237(63) -.0180(42) .109(18)
H(16C) -.2865(61) .8288(58) .0675(35) .083(14)

loop_
_geom_angle_atom_site_label_1
_geom_angle_atom_site_label_2
_geom_angle_atom_site_label_3
_geom_angle
_geom_angle_publ_flag
C(1) S(1) C(9) 100.10(10) yes
S(1) C(1) C(3) 117.7(2) yes
C(1) C(2) C(2') 127.3(3) yes
C(1) C(3) C(8) 121.4(2) yes
C(3) C(4) C(5) 121.1(3) yes
C(5) C(6) C(7) 120.0(3) yes
C(3) C(8) C(7) 121.2(3) yes
C(9) C(10) C(11) 121.1(2) yes
C(11) C(10) C(15) 117.7(3) yes
C(11) C(12) C(13) 121.1(3) yes
C(12) C(13) C(16) 121.5(3) yes
C(13) C(14) C(15) 121.5(3) yes
S(1) C(1) C(2) 120.0(2) yes
C(2) C(1) C(3) 122.1(2) yes
C(1) C(3) C(4) 120.7(2) yes
C(4) C(3) C(8) 117.9(2) yes
C(4) C(5) C(6) 120.0(3) yes
C(6) C(7) C(8) 119.7(3) yes
S(1) C(9) C(10) 114.1(2) yes
C(9) C(10) C(15) 121.1(3) yes
C(10) C(11) C(12) 121.1(3) yes
C(12) C(13) C(14) 117.9(3) yes
C(14) C(13) C(16) 120.6(3) yes
C(10) C(15) C(14) 120.7(3) yes

loop_
_geom_bond_atom_site_label_1
_geom_bond_atom_site_label_2
_geom_bond_distance
_geom_bond_publ_flag
S(1) C(1) 1.779(3) yes
C(1) C(2) 1.350(3) yes
C(2) C(2') 1.432(5) yes
C(3) C(8) 1.403(4) yes
C(5) C(6) 1.389(5) yes
C(7) C(8) 1.379(4) yes
C(10) C(11) 1.391(4) yes
C(11) C(12) 1.388(5) yes
C(13) C(14) 1.387(4) yes
C(14) C(15) 1.384(5) yes
S(1) C(9) 1.827(3) yes
C(1) C(3) 1.483(3) yes
C(3) C(4) 1.398(4) yes
C(4) C(5) 1.379(4) yes
C(6) C(7) 1.390(4) yes
C(9) C(10) 1.502(4) yes
C(10) C(15) 1.396(4) yes
C(12) C(13) 1.386(4) yes
C(13) C(16) 1.513(6) yes
C(2) H(2) .93(2) no
C(5) H(5) .96(3) no
C(7) H(7) 1.00(3) no
C(9) H(9A) .94(3) no
C(11) H(11) .98(2) no
C(14) H(14) .92(3) no
C(16) H(16A) .94(4) no
C(16) H(16C) .95(4) no
C(4) H(4) .98(3) no
C(6) H(6) .92(3) no
C(8) H(8) .95(3) no
C(9) H(9B) .99(3) no
C(12) H(12) .91(3) no
C(15) H(15) .95(3) no
C(16) H(16B) .94(5) no
